data_4504896
loop_
_publ_author_name
'Tong, Ming-Liang'
'Hu, Sheng'
'Wang, Jing'
'Kitagawa, Susumu'
'Ng, Seik Weng'

_publ_section_title
;
 Supramolecular Isomerism in Cadmium Hydroxide Phases.
 Temperature-Dependent Synthesis and Structure of Photoluminescent
 Coordination Polymers of \a- and \b-Cd2(OH)2(2,4-pyda)
;
_journal_issue 3
_journal_name_full 'Crystal Growth &amp; Design'
_journal_page_first 837
_journal_paper_doi 10.1021/cg049610r
_journal_volume 5
_journal_year 2005
_chemical_formula_sum 'C7 H7 Cd N O6'
_chemical_formula_weight 313.54
_chemical_name_systematic
; 
 ? 
;
_space_group_IT_number 61
_symmetry_cell_setting orthorhombic
_symmetry_space_group_name_Hall '-P 2ac 2ab'
_symmetry_space_group_name_H-M 'P b c a'
_atom_sites_solution_hydrogens geom
_atom_sites_solution_primary direct
_atom_sites_solution_secondary difmap
_audit_creation_method SHELXL-97
_cell_angle_alpha 90.00
_cell_angle_beta 90.00
_cell_angle_gamma 90.00
_cell_formula_units_Z 8
_cell_length_a 12.137(7)
_cell_length_b 7.742(5)
_cell_length_c 18.618(9)
_cell_measurement_temperature 293(2)
_cell_volume 1749.4(17)
_computing_cell_refinement CrystalClear
_computing_data_collection 'CrystalClear (Rigaku, 2002)'
_computing_data_reduction CrystalClear
_computing_molecular_graphics 'ORTEP-II (Johnson, 1976)'
_computing_publication_material SHELXL-97
_computing_structure_refinement 'SHELXL-97 (Sheldrick, 1997)'
_computing_structure_solution 'SHELXS-97 (Sheldrick, 1997)'
_diffrn_ambient_temperature 293(2)
_diffrn_measured_fraction_theta_full 0.926
_diffrn_measured_fraction_theta_max 0.926
_diffrn_measurement_device_type 'Rigaku Mercury CCD'
_diffrn_measurement_method '\w scan'
_diffrn_radiation_monochromator graphite
_diffrn_radiation_source 'rotating-anode generator'
_diffrn_radiation_type MoK\a
_diffrn_radiation_wavelength 0.71073
_diffrn_reflns_av_R_equivalents 0.0218
_diffrn_reflns_av_sigmaI/netI 0.0308
_diffrn_reflns_limit_h_max 15
_diffrn_reflns_limit_h_min -15
_diffrn_reflns_limit_k_max 8
_diffrn_reflns_limit_k_min -9
_diffrn_reflns_limit_l_max 23
_diffrn_reflns_limit_l_min -11
_diffrn_reflns_number 5330
_diffrn_reflns_theta_full 27.48
_diffrn_reflns_theta_max 27.48
_diffrn_reflns_theta_min 3.31
_exptl_absorpt_coefficient_mu 2.506
_exptl_absorpt_correction_T_max 0.778
_exptl_absorpt_correction_T_min 0.624
_exptl_absorpt_correction_type multi-scan
_exptl_absorpt_process_details '(CrystalClear; Rigaku, 2002)'
_exptl_crystal_colour colorless
_exptl_crystal_density_diffrn 2.381
_exptl_crystal_density_method 'not measured'
_exptl_crystal_description needle
_exptl_crystal_F_000 1216
_exptl_crystal_size_max 0.36
_exptl_crystal_size_mid 0.16
_exptl_crystal_size_min 0.10
_refine_diff_density_max 1.190
_refine_diff_density_min -0.848
_refine_diff_density_rms 0.139
_refine_ls_extinction_method none
_refine_ls_goodness_of_fit_ref 1.133
_refine_ls_hydrogen_treatment mixed
_refine_ls_matrix_type full
_refine_ls_number_parameters 130
_refine_ls_number_reflns 1852
_refine_ls_number_restraints 4
_refine_ls_restrained_S_all 1.132
_refine_ls_R_factor_all 0.0465
_refine_ls_R_factor_gt 0.0391
_refine_ls_shift/su_max 0.000
_refine_ls_shift/su_mean 0.000
_refine_ls_structure_factor_coef Fsqd
_refine_ls_weighting_details 'calc w=1/[\s^2^(Fo^2^)+(0.0173P)^2^+14.4859P] where P=(Fo^2^+2Fc^2^)/3'
_refine_ls_weighting_scheme calc
_refine_ls_wR_factor_gt 0.0906
_refine_ls_wR_factor_ref 0.0939
_reflns_number_gt 1595
_reflns_number_total 1852
_reflns_threshold_expression >2sigma(I)
_cod_data_source_file cg049610rsi20041118_062723.cif
_cod_data_source_block complex1
_cod_depositor_comments
;
The following automatic conversions were performed:

'_symmetry_cell_setting' value 'Orthorhombic' changed to
'orthorhombic' according to
/home/saulius/struct/CIF-dictionaries/cif_core.dic dictionary named
'cif_core.dic' version 2.4.1 from
2010-06-29.

'_exptl_absorpt_correction_type' value 'Multi-scan'
changed to 'multi-scan' according to
/home/saulius/struct/CIF-dictionaries/cif_core.dic dictionary named
'cif_core.dic' version 2.4.1 from 2010-06-29.

Automatic conversion script
Id: cif_fix_values 1715 2011-07-08 13:25:40Z adriana 
;
_cod_original_cell_volume 1749.5(18)
_cod_original_sg_symbol_H-M Pbca
_cod_database_code 4504896

loop_
_symmetry_equiv_pos_as_xyz
'x, y, z'
'-x+1/2, -y, z+1/2'
'x+1/2, -y+1/2, -z'
'-x, y+1/2, -z+1/2'
'-x, -y, -z'
'x-1/2, y, -z-1/2'
'-x-1/2, y-1/2, z'
'x, -y-1/2, z-1/2'

loop_
_atom_site_label
_atom_site_type_symbol
_atom_site_fract_x
_atom_site_fract_y
_atom_site_fract_z
_atom_site_U_iso_or_equiv
_atom_site_adp_type
_atom_site_occupancy
_atom_site_symmetry_multiplicity
_atom_site_calc_flag
_atom_site_refinement_flags
Cd1 Cd 0.00231(2) 0.25865(4) 0.240550(16) 0.01180(13) Uani 1 1 d D
O1 O 0.1626(3) 0.1524(5) 0.21176(18) 0.0222(8) Uani 1 1 d .
O2 O 0.2726(3) 0.0517(6) 0.1251(2) 0.0324(9) Uani 1 1 d .
O3 O 0.1495(5) 0.2660(9) -0.1339(3) 0.0686(19) Uani 1 1 d .
O4 O -0.0237(4) 0.1847(6) -0.1476(2) 0.0360(10) Uani 1 1 d .
O1W O -0.1672(3) 0.3470(5) 0.2200(2) 0.0248(8) Uani 1 1 d D
H1WA H -0.211(3) 0.264(4) 0.230(3) 0.030 Uiso 1 1 d D
H1WB H -0.181(4) 0.434(4) 0.246(3) 0.030 Uiso 1 1 d D
O2W O -0.06106(17) 0.0140(3) 0.26720(11) 0.0226(8) Uani 1 1 d .
H2WA H -0.1309 0.0101 0.2419 0.027 Uiso 1 1 calc R
H2WB H -0.0802 0.0255 0.3176 0.027 Uiso 1 1 calc R
N1 N 0.00571(17) 0.2364(3) 0.11754(11) 0.0200(9) Uani 1 1 d R
C1 C 0.18717(17) 0.1230(3) 0.14506(11) 0.0214(10) Uani 1 1 d R
C2 C 0.10344(17) 0.1791(3) 0.09078(11) 0.0212(10) Uani 1 1 d R
C3 C 0.12455(17) 0.1746(3) 0.01774(11) 0.0247(11) Uani 1 1 d R
H3 H 0.1926 0.1381 0.0006 0.030 Uiso 1 1 calc R
C4 C 0.0415(5) 0.2262(7) -0.0299(3) 0.0233(11) Uani 1 1 d .
C5 C -0.0592(5) 0.2711(9) -0.0019(3) 0.0314(14) Uani 1 1 d .
H5 H -0.1174 0.2982 -0.0324 0.038 Uiso 1 1 calc R
C6 C -0.0738(5) 0.2760(9) 0.0716(3) 0.0316(14) Uani 1 1 d .
H6 H -0.1422 0.3084 0.0896 0.038 Uiso 1 1 calc R
C7 C 0.0606(5) 0.2276(8) -0.1099(3) 0.0303(13) Uani 1 1 d .

loop_
_atom_site_aniso_label
_atom_site_aniso_U_11
_atom_site_aniso_U_22
_atom_site_aniso_U_33
_atom_site_aniso_U_23
_atom_site_aniso_U_13
_atom_site_aniso_U_12
Cd1 0.01511(19) 0.0112(2) 0.00904(19) 0.00036(10) 0.00160(11) -0.00006(12)
O1 0.0235(18) 0.029(2) 0.0143(16) 0.0006(14) -0.0010(13) 0.0020(16)
O2 0.026(2) 0.050(3) 0.0209(19) 0.0014(18) 0.0025(15) 0.014(2)
O3 0.063(3) 0.119(6) 0.023(2) -0.004(3) 0.021(2) -0.020(3)
O4 0.051(3) 0.045(3) 0.0128(18) -0.0016(17) -0.0049(17) 0.011(2)
O1W 0.0224(18) 0.026(2) 0.0258(19) -0.0047(16) -0.0020(15) 0.0015(16)
O2W 0.032(2) 0.0161(19) 0.0198(18) -0.0004(13) 0.0061(15) 0.0015(15)
N1 0.021(2) 0.028(3) 0.0109(19) -0.0014(16) 0.0024(15) 0.0028(19)
C1 0.021(2) 0.026(3) 0.017(2) 0.001(2) 0.0009(19) -0.001(2)
C2 0.024(3) 0.023(3) 0.017(2) 0.0009(19) 0.0007(19) 0.000(2)
C3 0.022(3) 0.035(3) 0.017(2) 0.000(2) 0.0035(19) 0.003(2)
C4 0.030(3) 0.033(3) 0.007(2) -0.0006(19) 0.0007(19) 0.000(2)
C5 0.029(3) 0.054(4) 0.011(2) 0.000(2) -0.005(2) 0.014(3)
C6 0.024(3) 0.057(4) 0.014(2) -0.002(2) -0.002(2) 0.015(3)
C7 0.048(3) 0.032(3) 0.010(2) 0.003(2) 0.003(2) 0.005(3)

loop_
_atom_type_symbol
_atom_type_description
_atom_type_scat_dispersion_real
_atom_type_scat_dispersion_imag
_atom_type_scat_source
C C 0.0033 0.0016 'International Tables Vol C Tables 4.2.6.8 and 6.1.1.4'
H H 0.0000 0.0000 'International Tables Vol C Tables 4.2.6.8 and 6.1.1.4'
N N 0.0061 0.0033 'International Tables Vol C Tables 4.2.6.8 and 6.1.1.4'
O O 0.0106 0.0060 'International Tables Vol C Tables 4.2.6.8 and 6.1.1.4'
Cd Cd -0.8075 1.2024 'International Tables Vol C Tables 4.2.6.8 and 6.1.1.4'

loop_
_geom_angle_atom_site_label_1
_geom_angle_atom_site_label_2
_geom_angle_atom_site_label_3
_geom_angle
_geom_angle_site_symmetry_1
_geom_angle_site_symmetry_3
O2W Cd1 O2W 170.03(3) . 4
O2W Cd1 O4 84.36(14) . 8_566
O2W Cd1 O4 85.67(14) 4 8_566
O2W Cd1 O1 92.56(12) . .
O2W Cd1 O1 92.02(12) 4 .
O4 Cd1 O1 116.48(15) 8_566 .
O2W Cd1 O1W 88.82(13) . .
O2W Cd1 O1W 90.72(12) 4 .
O4 Cd1 O1W 88.16(16) 8_566 .
O1 Cd1 O1W 155.34(14) . .
O2W Cd1 N1 100.04(9) . .
O2W Cd1 N1 89.77(7) 4 .
O4 Cd1 N1 169.41(14) 8_566 .
O1 Cd1 N1 73.17(10) . .
O1W Cd1 N1 82.34(11) . .
C1 O1 Cd1 120.4(2) . .
C7 O4 Cd1 111.1(4) . 8_565
Cd1 O2W Cd1 134.84(11) . 4_545
C6 N1 C2 118.3(3) . .
C6 N1 Cd1 127.8(3) . .
C2 N1 Cd1 113.90(5) . .
O2 C1 O1 124.1(3) . .
O2 C1 C2 119.8(2) . .
O1 C1 C2 116.07(18) . .
N1 C2 C3 121.9 . .
N1 C2 C1 116.0 . .
C3 C2 C1 122.0 . .
C2 C3 C4 118.8(2) . .
C5 C4 C3 118.2(4) . .
C5 C4 C7 120.6(5) . .
C3 C4 C7 121.1(5) . .
C4 C5 C6 119.8(5) . .
N1 C6 C5 122.7(5) . .
O3 C7 O4 125.1(5) . .
O3 C7 C4 120.4(6) . .
O4 C7 C4 114.6(5) . .

loop_
_geom_bond_atom_site_label_1
_geom_bond_atom_site_label_2
_geom_bond_distance
_geom_bond_site_symmetry_2
Cd1 O2W 2.104(2) .
Cd1 O2W 2.107(2) 4
Cd1 O4 2.152(4) 8_566
Cd1 O1 2.180(4) .
Cd1 O1W 2.201(4) .
Cd1 N1 2.297(2) .
O1 C1 1.297(4) .
O2 C1 1.231(4) .
O3 C7 1.205(8) .
O4 C7 1.284(8) .
O4 Cd1 2.152(4) 8_565
O2W Cd1 2.107(2) 4_545
N1 C6 1.325(6) .
N1 C2 1.3609 .
C1 C2 1.4975 .
C2 C3 1.3842 .
C3 C4 1.400(6) .
C4 C5 1.373(8) .
C4 C7 1.508(7) .
C5 C6 1.381(7) .

loop_
_geom_hbond_atom_site_label_D
_geom_hbond_atom_site_label_H
_geom_hbond_atom_site_label_A
_geom_hbond_distance_DH
_geom_hbond_distance_HA
_geom_hbond_distance_DA
_geom_hbond_angle_DHA
_geom_hbond_site_symmetry_A
O1W H1WA O1 0.851(10) 2.07(3) 2.855(6) 152(4) 6_556
O1W H1WA O3 0.851(10) 2.47(6) 2.879(7) 110(5) 3_455
O1W H1WB O1 0.849(10) 1.877(19) 2.685(6) 158(4) 4
O2W H2WB O4 0.97 2.43 2.858(5) 105.9 8_566
O2W H2WB O2 0.97 2.09 2.860(4) 135.0 6_556
